data_7004004
loop_
_publ_author_name
'Kermagoret, Anthony'
'Tomicki, Falk'
'Braunstein, Pierre'

_publ_section_title
;
 Nickel and iron complexes with N,P,N-type ligands: synthesis,
 structure and catalytic oligomerization of ethylene
;
_journal_issue 22
_journal_name_full 'Dalton Transactions'
_journal_page_first 2945
_journal_page_last 2955
_journal_paper_doi 10.1039/b802009d
_journal_year 2008
_chemical_formula_moiety 'C36 H34 Fe N4 P2, 1/2(C H2 Cl2), Fe2 O Cl6'
_chemical_formula_sum 'C36.5 H35 Cl7 Fe3 N4 O P2'
_chemical_formula_weight 1023.33
_chemical_name_systematic
;
?
;
_space_group_IT_number 56
_symmetry_cell_setting orthorhombic
_symmetry_space_group_name_Hall '-P 2ab 2ac'
_symmetry_space_group_name_H-M 'P c c n'
_atom_sites_solution_hydrogens geom
_atom_sites_solution_primary direct
_atom_sites_solution_secondary difmap
_audit_creation_method SHELXL-97
_cell_angle_alpha 90.00
_cell_angle_beta 90.00
_cell_angle_gamma 90.00
_cell_formula_units_Z 4
_cell_length_a 12.6010(3)
_cell_length_b 16.6710(5)
_cell_length_c 20.3170(6)
_cell_measurement_reflns_used 6260
_cell_measurement_temperature 173(2)
_cell_measurement_theta_max 29.131
_cell_measurement_theta_min 0.998
_cell_volume 4268.0(2)
_computing_cell_refinement 'Denzo (Nonius B.V., 1998)'
_computing_data_collection 'Collect (Nonius B.V., 1998)'
_computing_data_reduction 'Denzo (Nonius B.V., 1998)'
_computing_molecular_graphics 'PLATON 98 (Spek, 1998)'
_computing_publication_material 'SHELXL-97 (Sheldrick, 1997)'
_computing_structure_refinement 'SHELXL-97 (Sheldrick, 1997)'
_computing_structure_solution 'SHELXS-97 (Sheldrick, 1997)'
_diffrn_ambient_temperature 173(2)
_diffrn_measured_fraction_theta_full 0.998
_diffrn_measured_fraction_theta_max 0.998
_diffrn_measurement_device_type KappaCCD
_diffrn_measurement_method '\p scans'
_diffrn_radiation_monochromator graphite
_diffrn_radiation_source 'fine-focus sealed tube'
_diffrn_radiation_type MoK\a
_diffrn_radiation_wavelength 0.71073
_diffrn_reflns_av_R_equivalents 0.0696
_diffrn_reflns_av_sigmaI/netI 0.0829
_diffrn_reflns_limit_h_max 16
_diffrn_reflns_limit_h_min -16
_diffrn_reflns_limit_k_max 21
_diffrn_reflns_limit_k_min -21
_diffrn_reflns_limit_l_max 26
_diffrn_reflns_limit_l_min -26
_diffrn_reflns_number 9257
_diffrn_reflns_theta_full 27.48
_diffrn_reflns_theta_max 27.48
_diffrn_reflns_theta_min 3.10
_exptl_absorpt_coefficient_mu 1.555
_exptl_absorpt_correction_type none
_exptl_crystal_colour orange
_exptl_crystal_density_diffrn 1.593
_exptl_crystal_density_method 'not measured'
_exptl_crystal_description prism
_exptl_crystal_F_000 2068
_exptl_crystal_size_max 0.12
_exptl_crystal_size_mid 0.10
_exptl_crystal_size_min 0.10
_refine_diff_density_max 0.687
_refine_diff_density_min -0.502
_refine_diff_density_rms 0.086
_refine_ls_extinction_method none
_refine_ls_goodness_of_fit_ref 1.147
_refine_ls_hydrogen_treatment constr
_refine_ls_matrix_type full
_refine_ls_number_parameters 247
_refine_ls_number_reflns 4894
_refine_ls_number_restraints 0
_refine_ls_restrained_S_all 1.147
_refine_ls_R_factor_all 0.1464
_refine_ls_R_factor_gt 0.0875
_refine_ls_shift/su_max 0.000
_refine_ls_shift/su_mean 0.000
_refine_ls_structure_factor_coef Fsqd
_refine_ls_weighting_details 'calc w=1/[\s^2^(Fo^2^)+(0.0394P)^2^+14.1864P] where P=(Fo^2^+2Fc^2^)/3'
_refine_ls_weighting_scheme calc
_refine_ls_wR_factor_gt 0.1510
_refine_ls_wR_factor_ref 0.1681
_reflns_number_gt 3202
_reflns_number_total 4894
_reflns_threshold_expression >2sigma(I)
_cod_data_source_file b802009d.txt
_cod_data_source_block kerma_fepyrid
_cod_original_formula_sum 'C36.50 H35 Cl7 Fe3 N4 O P2'
_cod_database_code 7004004

loop_
_symmetry_equiv_pos_as_xyz
'x, y, z'
'-x+1/2, -y+1/2, z'
'x+1/2, -y, -z+1/2'
'-x, y+1/2, -z+1/2'
'-x, -y, -z'
'x-1/2, y-1/2, -z'
'-x-1/2, y, z-1/2'
'x, -y-1/2, z-1/2'

loop_
_atom_site_label
_atom_site_type_symbol
_atom_site_fract_x
_atom_site_fract_y
_atom_site_fract_z
_atom_site_U_iso_or_equiv
_atom_site_adp_type
_atom_site_occupancy
_atom_site_symmetry_multiplicity
_atom_site_calc_flag
_atom_site_refinement_flags
_atom_site_disorder_assembly
_atom_site_disorder_group
Fe1 Fe 0.2500 0.2500 0.18208(5) 0.0311(3) Uani 1 2 d S . .
Fe2 Fe 0.24991(8) 0.64745(5) 0.14198(4) 0.0450(3) Uani 1 1 d . . .
Cl1 Cl 0.17540(13) 0.57985(10) 0.22427(8) 0.0573(4) Uani 1 1 d . . .
Cl2 Cl 0.41695(14) 0.60715(13) 0.13180(9) 0.0696(5) Uani 1 1 d . . .
Cl3 Cl 0.16518(16) 0.62300(14) 0.04820(10) 0.0777(6) Uani 1 1 d . . .
Cl4 Cl 0.6956(4) 0.3226(4) 0.1256(3) 0.125(2) Uani 0.50 1 d P . .
P P 0.15362(12) 0.18295(8) 0.25107(7) 0.0337(3) Uani 1 1 d . . .
O1 O 0.2500 0.7500 0.1613(4) 0.077(2) Uani 1 2 d S . .
N1 N 0.1531(4) 0.1897(3) 0.1143(2) 0.0367(11) Uani 1 1 d . . .
N2 N 0.1276(4) 0.3284(2) 0.1794(2) 0.0334(10) Uani 1 1 d . . .
C1 C 0.1824(5) 0.1426(3) 0.3321(3) 0.0347(13) Uani 1 1 d . . .
C2 C 0.2813(5) 0.1096(4) 0.3449(3) 0.0469(16) Uani 1 1 d . . .
H2 H 0.3349 0.1112 0.3121 0.056 Uiso 1 1 calc . . .
C3 C 0.3023(6) 0.0744(4) 0.4051(3) 0.0583(18) Uani 1 1 d . . .
H3 H 0.3704 0.0523 0.4136 0.070 Uiso 1 1 calc . . .
C4 C 0.2253(6) 0.0714(4) 0.4525(3) 0.0505(17) Uani 1 1 d . . .
H4 H 0.2399 0.0468 0.4937 0.061 Uiso 1 1 calc . . .
C5 C 0.1274(5) 0.1037(4) 0.4407(3) 0.0464(15) Uani 1 1 d . . .
H5 H 0.0741 0.1015 0.4738 0.056 Uiso 1 1 calc . . .
C6 C 0.1056(5) 0.1396(4) 0.3807(3) 0.0404(14) Uani 1 1 d . . .
H6 H 0.0375 0.1622 0.3729 0.049 Uiso 1 1 calc . . .
C7 C 0.1154(5) 0.0946(3) 0.2031(3) 0.0435(14) Uani 1 1 d . . .
H7A H 0.1729 0.0542 0.2031 0.052 Uiso 1 1 calc . . .
H7B H 0.0503 0.0698 0.2213 0.052 Uiso 1 1 calc . . .
C8 C 0.0958(5) 0.1256(3) 0.1345(3) 0.0467(16) Uani 1 1 d . . .
C9 C 0.0168(8) 0.0941(5) 0.0960(4) 0.093(3) Uani 1 1 d . . .
H9 H -0.0237 0.0498 0.1112 0.112 Uiso 1 1 calc . . .
C10 C -0.0038(8) 0.1270(5) 0.0347(4) 0.100(3) Uani 1 1 d . . .
H10 H -0.0558 0.1038 0.0067 0.121 Uiso 1 1 calc . . .
C11 C 0.0509(7) 0.1924(4) 0.0153(4) 0.073(2) Uani 1 1 d . . .
H11 H 0.0361 0.2174 -0.0257 0.087 Uiso 1 1 calc . . .
C12 C 0.1281(5) 0.2218(4) 0.0560(3) 0.0457(15) Uani 1 1 d . . .
H12 H 0.1663 0.2679 0.0420 0.055 Uiso 1 1 calc . . .
C13 C 0.0342(5) 0.2438(4) 0.2598(3) 0.0447(14) Uani 1 1 d . . .
H13A H -0.0293 0.2099 0.2529 0.054 Uiso 1 1 calc . . .
H13B H 0.0308 0.2663 0.3048 0.054 Uiso 1 1 calc . . .
C14 C 0.0350(5) 0.3110(3) 0.2103(3) 0.0388(13) Uani 1 1 d . . .
C15 C -0.0563(5) 0.3547(4) 0.1980(3) 0.0507(16) Uani 1 1 d . . .
H15 H -0.1207 0.3404 0.2194 0.061 Uiso 1 1 calc . . .
C16 C -0.0548(6) 0.4182(4) 0.1558(3) 0.0560(17) Uani 1 1 d . . .
H16 H -0.1175 0.4482 0.1473 0.067 Uiso 1 1 calc . . .
C17 C 0.0386(6) 0.4376(4) 0.1258(3) 0.0510(17) Uani 1 1 d . . .
H17 H 0.0424 0.4823 0.0969 0.061 Uiso 1 1 calc . . .
C18 C 0.1267(5) 0.3922(3) 0.1380(3) 0.0420(14) Uani 1 1 d . . .
H18 H 0.1909 0.4061 0.1163 0.050 Uiso 1 1 calc . . .
C19 C 0.7500 0.2500 0.0840(14) 0.101(8) Uiso 0.50 2 d SP . .
H19A H 0.6950 0.2264 0.0551 0.122 Uiso 0.25 1 calc P . .
H19B H 0.8050 0.2736 0.0551 0.122 Uiso 0.25 1 calc P . .

loop_
_atom_site_aniso_label
_atom_site_aniso_U_11
_atom_site_aniso_U_22
_atom_site_aniso_U_33
_atom_site_aniso_U_23
_atom_site_aniso_U_13
_atom_site_aniso_U_12
Fe1 0.0372(6) 0.0234(5) 0.0328(5) 0.000 0.000 -0.0018(5)
Fe2 0.0477(5) 0.0309(4) 0.0564(5) -0.0008(4) 0.0083(5) -0.0018(4)
Cl1 0.0514(10) 0.0546(10) 0.0658(10) 0.0087(8) 0.0145(8) -0.0019(8)
Cl2 0.0486(10) 0.0853(14) 0.0750(12) 0.0078(10) 0.0193(9) 0.0075(10)
Cl3 0.0705(13) 0.0959(16) 0.0667(12) 0.0003(11) -0.0036(10) -0.0194(11)
Cl4 0.073(3) 0.122(5) 0.181(6) 0.006(4) -0.030(4) -0.004(3)
P 0.0373(8) 0.0257(7) 0.0381(7) 0.0007(6) 0.0004(6) -0.0037(6)
O1 0.107(6) 0.031(3) 0.092(5) 0.000 0.000 0.004(4)
N1 0.047(3) 0.030(2) 0.033(2) -0.004(2) -0.003(2) 0.000(2)
N2 0.040(3) 0.025(2) 0.035(2) -0.002(2) -0.001(2) -0.003(2)
C1 0.048(4) 0.024(3) 0.032(3) 0.000(2) 0.003(3) -0.008(3)
C2 0.047(4) 0.045(4) 0.049(4) 0.016(3) 0.017(3) 0.011(3)
C3 0.063(4) 0.053(4) 0.059(4) 0.019(3) 0.005(4) 0.016(4)
C4 0.068(5) 0.040(3) 0.043(3) 0.005(3) 0.001(3) -0.008(3)
C5 0.045(4) 0.053(4) 0.041(3) -0.001(3) 0.006(3) -0.010(3)
C6 0.036(3) 0.046(4) 0.039(3) -0.001(3) 0.001(3) -0.003(3)
C7 0.051(4) 0.029(3) 0.051(3) -0.002(3) -0.001(3) -0.009(3)
C8 0.062(4) 0.032(3) 0.046(3) 0.000(3) -0.013(3) -0.005(3)
C9 0.135(8) 0.062(5) 0.083(6) 0.020(4) -0.057(6) -0.054(5)
C10 0.138(8) 0.078(6) 0.086(6) 0.011(5) -0.068(6) -0.044(6)
C11 0.107(7) 0.055(5) 0.056(4) 0.005(4) -0.032(4) -0.008(5)
C12 0.061(4) 0.037(3) 0.040(3) -0.002(3) -0.005(3) -0.001(3)
C13 0.043(3) 0.039(3) 0.052(3) 0.006(3) 0.007(3) -0.001(3)
C14 0.043(3) 0.034(3) 0.040(3) -0.004(3) -0.007(3) 0.000(3)
C15 0.039(4) 0.054(4) 0.060(4) 0.005(3) 0.002(3) 0.005(3)
C16 0.056(4) 0.049(4) 0.064(4) 0.008(3) -0.006(3) 0.015(3)
C17 0.066(5) 0.037(4) 0.050(4) 0.011(3) -0.006(3) 0.006(3)
C18 0.050(4) 0.031(3) 0.044(3) 0.002(3) -0.001(3) -0.007(3)

loop_
_atom_type_symbol
_atom_type_description
_atom_type_scat_dispersion_real
_atom_type_scat_dispersion_imag
_atom_type_scat_source
C C 0.0033 0.0016 'International Tables Vol C Tables 4.2.6.8 and 6.1.1.4'
H H 0.0000 0.0000 'International Tables Vol C Tables 4.2.6.8 and 6.1.1.4'
N N 0.0061 0.0033 'International Tables Vol C Tables 4.2.6.8 and 6.1.1.4'
O O 0.0106 0.0060 'International Tables Vol C Tables 4.2.6.8 and 6.1.1.4'
P P 0.1023 0.0942 'International Tables Vol C Tables 4.2.6.8 and 6.1.1.4'
Cl Cl 0.1484 0.1585 'International Tables Vol C Tables 4.2.6.8 and 6.1.1.4'
Fe Fe 0.3463 0.8444 'International Tables Vol C Tables 4.2.6.8 and 6.1.1.4'

loop_
_geom_angle_atom_site_label_1
_geom_angle_atom_site_label_2
_geom_angle_atom_site_label_3
_geom_angle
_geom_angle_site_symmetry_1
_geom_angle_site_symmetry_3
_geom_angle_publ_flag
N2 Fe1 N2 176.9(2) 2 . ?
N2 Fe1 N1 96.67(18) 2 . ?
N2 Fe1 N1 81.26(17) . . ?
N2 Fe1 N1 81.26(17) 2 2 ?
N2 Fe1 N1 96.66(18) . 2 ?
N1 Fe1 N1 97.9(3) . 2 ?
N2 Fe1 P 85.62(13) 2 2 ?
N2 Fe1 P 96.42(13) . 2 ?
N1 Fe1 P 177.50(13) . 2 ?
N1 Fe1 P 81.46(13) 2 2 ?
N2 Fe1 P 96.42(12) 2 . ?
N2 Fe1 P 85.62(13) . . ?
N1 Fe1 P 81.46(13) . . ?
N1 Fe1 P 177.50(13) 2 . ?
P Fe1 P 99.33(9) 2 . ?
O1 Fe2 Cl2 108.38(7) . . ?
O1 Fe2 Cl3 111.8(2) . . ?
Cl2 Fe2 Cl3 108.68(9) . . ?
O1 Fe2 Cl1 109.0(2) . . ?
Cl2 Fe2 Cl1 108.48(8) . . ?
Cl3 Fe2 Cl1 110.41(8) . . ?
C1 P C13 106.4(3) . . ?
C1 P C7 103.8(3) . . ?
C13 P C7 106.4(3) . . ?
C1 P Fe1 131.77(19) . . ?
C13 P Fe1 103.80(19) . . ?
C7 P Fe1 102.61(19) . . ?
Fe2 O1 Fe2 154.1(5) . 2_565 ?
C12 N1 C8 117.3(5) . . ?
C12 N1 Fe1 121.8(4) . . ?
C8 N1 Fe1 119.3(4) . . ?
C18 N2 C14 116.6(5) . . ?
C18 N2 Fe1 122.0(4) . . ?
C14 N2 Fe1 120.4(4) . . ?
C6 C1 C2 118.7(5) . . ?
C6 C1 P 121.4(5) . . ?
C2 C1 P 119.8(4) . . ?
C3 C2 C1 120.4(5) . . ?
C3 C2 H2 119.8 . . ?
C1 C2 H2 119.8 . . ?
C4 C3 C2 120.2(6) . . ?
C4 C3 H3 119.9 . . ?
C2 C3 H3 119.9 . . ?
C5 C4 C3 120.1(6) . . ?
C5 C4 H4 119.9 . . ?
C3 C4 H4 119.9 . . ?
C4 C5 C6 120.2(6) . . ?
C4 C5 H5 119.9 . . ?
C6 C5 H5 119.9 . . ?
C1 C6 C5 120.3(5) . . ?
C1 C6 H6 119.8 . . ?
C5 C6 H6 119.8 . . ?
C8 C7 P 105.1(4) . . ?
C8 C7 H7A 110.7 . . ?
P C7 H7A 110.7 . . ?
C8 C7 H7B 110.7 . . ?
P C7 H7B 110.7 . . ?
H7A C7 H7B 108.8 . . ?
N1 C8 C9 121.1(6) . . ?
N1 C8 C7 117.6(5) . . ?
C9 C8 C7 121.1(6) . . ?
C8 C9 C10 119.9(7) . . ?
C8 C9 H9 120.1 . . ?
C10 C9 H9 120.1 . . ?
C11 C10 C9 119.2(7) . . ?
C11 C10 H10 120.4 . . ?
C9 C10 H10 120.4 . . ?
C10 C11 C12 118.5(6) . . ?
C10 C11 H11 120.8 . . ?
C12 C11 H11 120.8 . . ?
N1 C12 C11 124.0(6) . . ?
N1 C12 H12 118.0 . . ?
C11 C12 H12 118.0 . . ?
C14 C13 P 110.1(4) . . ?
C14 C13 H13A 109.6 . . ?
P C13 H13A 109.6 . . ?
C14 C13 H13B 109.6 . . ?
P C13 H13B 109.6 . . ?
H13A C13 H13B 108.2 . . ?
N2 C14 C15 121.3(5) . . ?
N2 C14 C13 118.3(5) . . ?
C15 C14 C13 120.4(5) . . ?
C16 C15 C14 120.7(6) . . ?
C16 C15 H15 119.7 . . ?
C14 C15 H15 119.7 . . ?
C15 C16 C17 118.5(6) . . ?
C15 C16 H16 120.7 . . ?
C17 C16 H16 120.7 . . ?
C16 C17 C18 119.3(6) . . ?
C16 C17 H17 120.4 . . ?
C18 C17 H17 120.4 . . ?
N2 C18 C17 123.6(6) . . ?
N2 C18 H18 118.2 . . ?
C17 C18 H18 118.2 . . ?
Cl4 C19 Cl4 117.4(18) 2_655 . ?
Cl4 C19 H19A 107.9 2_655 . ?
Cl4 C19 H19A 107.9 . . ?
Cl4 C19 H19B 107.9 2_655 . ?
Cl4 C19 H19B 107.9 . . ?
H19A C19 H19B 107.2 . . ?

loop_
_geom_bond_atom_site_label_1
_geom_bond_atom_site_label_2
_geom_bond_distance
_geom_bond_site_symmetry_2
_geom_bond_publ_flag
Fe1 N2 2.022(4) 2 ?
Fe1 N2 2.022(4) . ?
Fe1 N1 2.097(4) . ?
Fe1 N1 2.098(4) 2 ?
Fe1 P 2.1654(16) 2 ?
Fe1 P 2.1655(15) . ?
Fe2 O1 1.7542(19) . ?
Fe2 Cl2 2.219(2) . ?
Fe2 Cl3 2.222(2) . ?
Fe2 Cl1 2.2243(18) . ?
Cl4 C19 1.628(16) . ?
P C1 1.816(5) . ?
P C13 1.823(6) . ?
P C7 1.831(6) . ?
O1 Fe2 1.7543(19) 2_565 ?
N1 C12 1.337(7) . ?
N1 C8 1.355(7) . ?
N2 C18 1.356(7) . ?
N2 C14 1.356(7) . ?
C1 C6 1.384(8) . ?
C1 C2 1.386(8) . ?
C2 C3 1.381(8) . ?
C2 H2 0.9500 . ?
C3 C4 1.368(9) . ?
C3 H3 0.9500 . ?
C4 C5 1.367(9) . ?
C4 H4 0.9500 . ?
C5 C6 1.386(8) . ?
C5 H5 0.9500 . ?
C6 H6 0.9500 . ?
C7 C8 1.506(8) . ?
C7 H7A 0.9900 . ?
C7 H7B 0.9900 . ?
C8 C9 1.370(9) . ?
C9 C10 1.384(11) . ?
C9 H9 0.9500 . ?
C10 C11 1.348(11) . ?
C10 H10 0.9500 . ?
C11 C12 1.368(9) . ?
C11 H11 0.9500 . ?
C12 H12 0.9500 . ?
C13 C14 1.506(8) . ?
C13 H13A 0.9900 . ?
C13 H13B 0.9900 . ?
C14 C15 1.385(8) . ?
C15 C16 1.363(9) . ?
C15 H15 0.9500 . ?
C16 C17 1.364(9) . ?
C16 H16 0.9500 . ?
C17 C18 1.367(8) . ?
C17 H17 0.9500 . ?
C18 H18 0.9500 . ?
C19 Cl4 1.628(16) 2_655 ?
C19 H19A 0.9900 . ?
C19 H19B 0.9900 . ?

loop_
_geom_torsion_atom_site_label_1
_geom_torsion_atom_site_label_2
_geom_torsion_atom_site_label_3
_geom_torsion_atom_site_label_4
_geom_torsion
_geom_torsion_site_symmetry_1
_geom_torsion_site_symmetry_2
_geom_torsion_site_symmetry_3
_geom_torsion_site_symmetry_4
_geom_torsion_publ_flag
N2 Fe1 P C1 53.5(3) 2 . . . ?
N2 Fe1 P C1 -128.9(3) . . . . ?
N1 Fe1 P C1 149.3(3) . . . . ?
N1 Fe1 P C1 75(3) 2 . . . ?
P Fe1 P C1 -33.1(2) 2 . . . ?
N2 Fe1 P C13 -179.0(2) 2 . . . ?
N2 Fe1 P C13 -1.4(2) . . . . ?
N1 Fe1 P C13 -83.2(2) . . . . ?
N1 Fe1 P C13 -157(3) 2 . . . ?
P Fe1 P C13 94.4(2) 2 . . . ?
N2 Fe1 P C7 -68.3(2) 2 . . . ?
N2 Fe1 P C7 109.3(2) . . . . ?
N1 Fe1 P C7 27.5(2) . . . . ?
N1 Fe1 P C7 -47(3) 2 . . . ?
P Fe1 P C7 -154.9(2) 2 . . . ?
Cl2 Fe2 O1 Fe2 88.61(10) . . . 2_565 ?
Cl3 Fe2 O1 Fe2 -31.16(8) . . . 2_565 ?
Cl1 Fe2 O1 Fe2 -153.50(8) . . . 2_565 ?
N2 Fe1 N1 C12 -114.7(5) 2 . . . ?
N2 Fe1 N1 C12 62.9(5) . . . . ?
N1 Fe1 N1 C12 -32.7(4) 2 . . . ?
P Fe1 N1 C12 41(3) 2 . . . ?
P Fe1 N1 C12 149.7(5) . . . . ?
N2 Fe1 N1 C8 79.9(5) 2 . . . ?
N2 Fe1 N1 C8 -102.5(5) . . . . ?
N1 Fe1 N1 C8 162.0(5) 2 . . . ?
P Fe1 N1 C8 -124(3) 2 . . . ?
P Fe1 N1 C8 -15.6(4) . . . . ?
N2 Fe1 N2 C18 -44.4(4) 2 . . . ?
N1 Fe1 N2 C18 -93.1(4) . . . . ?
N1 Fe1 N2 C18 3.9(4) 2 . . . ?
P Fe1 N2 C18 86.0(4) 2 . . . ?
P Fe1 N2 C18 -175.1(4) . . . . ?
N2 Fe1 N2 C14 123.6(4) 2 . . . ?
N1 Fe1 N2 C14 74.9(4) . . . . ?
N1 Fe1 N2 C14 171.9(4) 2 . . . ?
P Fe1 N2 C14 -106.0(4) 2 . . . ?
P Fe1 N2 C14 -7.1(4) . . . . ?
C13 P C1 C6 19.1(5) . . . . ?
C7 P C1 C6 -92.9(5) . . . . ?
Fe1 P C1 C6 145.8(4) . . . . ?
C13 P C1 C2 -164.9(5) . . . . ?
C7 P C1 C2 83.1(5) . . . . ?
Fe1 P C1 C2 -38.2(6) . . . . ?
C6 C1 C2 C3 0.0(9) . . . . ?
P C1 C2 C3 -176.1(5) . . . . ?
C1 C2 C3 C4 0.4(11) . . . . ?
C2 C3 C4 C5 -0.5(11) . . . . ?
C3 C4 C5 C6 0.1(10) . . . . ?
C2 C1 C6 C5 -0.4(9) . . . . ?
P C1 C6 C5 175.7(4) . . . . ?
C4 C5 C6 C1 0.4(9) . . . . ?
C1 P C7 C8 -177.4(4) . . . . ?
C13 P C7 C8 70.5(5) . . . . ?
Fe1 P C7 C8 -38.2(4) . . . . ?
C12 N1 C8 C9 1.3(10) . . . . ?
Fe1 N1 C8 C9 167.3(7) . . . . ?
C12 N1 C8 C7 -173.5(5) . . . . ?
Fe1 N1 C8 C7 -7.5(7) . . . . ?
P C7 C8 N1 30.8(7) . . . . ?
P C7 C8 C9 -144.0(7) . . . . ?
N1 C8 C9 C10 1.3(14) . . . . ?
C7 C8 C9 C10 176.0(9) . . . . ?
C8 C9 C10 C11 -3.4(16) . . . . ?
C9 C10 C11 C12 2.7(15) . . . . ?
C8 N1 C12 C11 -2.0(9) . . . . ?
Fe1 N1 C12 C11 -167.7(6) . . . . ?
C10 C11 C12 N1 0.0(12) . . . . ?
C1 P C13 C14 150.4(4) . . . . ?
C7 P C13 C14 -99.4(4) . . . . ?
Fe1 P C13 C14 8.4(4) . . . . ?
C18 N2 C14 C15 2.3(8) . . . . ?
Fe1 N2 C14 C15 -166.3(5) . . . . ?
C18 N2 C14 C13 -176.3(5) . . . . ?
Fe1 N2 C14 C13 15.1(7) . . . . ?
P C13 C14 N2 -15.0(6) . . . . ?
P C13 C14 C15 166.5(5) . . . . ?
N2 C14 C15 C16 -1.8(9) . . . . ?
C13 C14 C15 C16 176.7(6) . . . . ?
C14 C15 C16 C17 -0.1(10) . . . . ?
C15 C16 C17 C18 1.4(10) . . . . ?
C14 N2 C18 C17 -0.9(8) . . . . ?
Fe1 N2 C18 C17 167.4(5) . . . . ?
C16 C17 C18 N2 -0.9(10) . . . . ?
